data_1557521
loop_
_publ_author_name
'Dalhus, Bjorn'
'Gorbitz, Carl Henrik'

_publ_section_title
;
 Crystal Structures of Hydrophobic Amino Acids. I. Redeterminations of
 L-Methionine and L-Valine at 120 K
;
_journal_name_full 'Acta Chemica Scandinavica'
_journal_page_first 544
_journal_page_last 548
_journal_paper_doi 10.3891/acta.chem.scand.50-0544
_journal_volume 50
_journal_year 1996
_chemical_formula_sum 'C5 H11 N O2'
_chemical_formula_weight 117.15
_chemical_name_common
;
L-Valine
;
_space_group_IT_number 4
_space_group_name_Hall 'P 2yb'
_space_group_name_H-M_alt 'P 1 21 1'
_symmetry_cell_setting monoclinic
_symmetry_Int_Tables_number 4
_symmetry_space_group_name_Hall 'P 2yb'
_symmetry_space_group_name_H-M 'P 1 21 1'
_cell_angle_alpha 90.
_cell_angle_beta 90.57(1)
_cell_angle_gamma 90.
_cell_formula_units_Z 4
_cell_length_a 9.682(2)
_cell_length_b 5.247(1)
_cell_length_c 11.930(2)
_cell_volume 606.0(2)
_diffrn_ambient_temperature 120
_diffrn_radiation_probe x-ray
_diffrn_radiation_type MoK\a
_diffrn_radiation_wavelength 0.71069
_exptl_absorpt_coefficient_mu 0.098
_exptl_crystal_density_diffrn 1.284
_exptl_crystal_F_000 256
_refine_ls_goodness_of_fit_ref 2.17
_refine_ls_number_parameters 232
_refine_ls_number_reflns 3261
_refine_ls_R_factor_gt 0.034
_refine_ls_wR_factor_gt 0.038
_cod_data_source_file Acta-Chem-Scand-1996-50-544-2.cif
_cod_data_source_block 2
_cod_original_sg_symbol_H-M 'P 21'
_cod_database_code 1557521

loop_
_space_group_symop_id
_space_group_symop_operation_xyz
1 x,y,z
2 -x,1/2+y,-z

loop_
_atom_site_label
_atom_site_type_symbol
_atom_site_thermal_displace_type
_atom_site_fract_x
_atom_site_fract_y
_atom_site_fract_z
_atom_site_occupancy
_atom_site_U_iso_or_equiv
_atom_site_calc_flag
_atom_site_refinement_flags
_atom_site_disorder_assembly
_atom_site_disorder_group
O1 O Uiso 0.87280(10) 0.11150 0.39980(10) 1.000 0.0160 . . . .
O2 O Uiso 0.79410(10) -0.2619(2) 0.33530(10) 1.000 0.0170 . . . .
N1 N Uiso 0.62410(10) 0.3264(2) 0.41160(10) 1.000 0.0130 . . . .
C1 C Uiso 0.77850(10) -0.0315(3) 0.36330(10) 1.000 0.0130 . . . .
O1B O Uiso 0.35450(10) 0.5010(2) 0.39620(10) 1.000 0.0160 . . . .
C2 C Uiso 0.63370(10) 0.0831(3) 0.34690(10) 1.000 0.0120 . . . .
O2B O Uiso 0.27560(10) 0.1045(2) 0.36780(10) 1.000 0.0200 . . . .
C3 C Uiso 0.59730(10) 0.1319(3) 0.22220(10) 1.000 0.0150 . . . .
C4 C Uiso 0.54260(10) -0.1114(3) 0.16660(10) 1.000 0.0240 . . . .
C5 C Uiso 0.71930(10) 0.2423(3) 0.15730(10) 1.000 0.0200 . . . .
N1B N Uiso 0.08790(10) 0.6817(3) 0.37200(10) 1.000 0.0150 . . . .
C3B C Uiso 0.16630(10) 0.5376(3) 0.18480(10) 1.000 0.0150 . . . .
C4B C Uiso 0.04050(10) 0.6579(3) 0.12740(10) 1.000 0.0230 . . . .
C5B C Uiso 0.2172(2) 0.3116(3) 0.11560(10) 1.000 0.0260 . . . .
C11B C Uiso 0.26510(10) 0.3415(3) 0.36260(10) 1.000 0.0130 . . . .
C21B C Uiso 0.13500(10) 0.4553(3) 0.30630(10) 1.000 0.0130 . . . .
H1 H Uiso 0.678(2) 0.439(3) 0.3850(10) 1.000 0.015(4) . . . .
H2 H Uiso 0.541(2) 0.379(4) 0.4090(10) 1.000 0.026(4) . . . .
H3 H Uiso 0.6430(10) 0.302(4) 0.4860(10) 1.000 0.018(4) . . . .
H4 H Uiso 0.569(2) -0.021(4) 0.3790(10) 1.000 0.013(3) . . . .
H5 H Uiso 0.523(2) 0.255(3) 0.2260(10) 1.000 0.014(3) . . . .
H6 H Uiso 0.514(2) -0.078(4) 0.0910(10) 1.000 0.028(4) . . . .
H7 H Uiso 0.612(2) -0.243(4) 0.167(2) 1.000 0.029(4) . . . .
H8 H Uiso 0.467(2) -0.181(5) 0.210(2) 1.000 0.036(5) . . . .
H9 H Uiso 0.690(2) 0.290(4) 0.081(2) 1.000 0.030(5) . . . .
H10 H Uiso 0.760(2) 0.380(5) 0.195(2) 1.000 0.038(4) . . . .
H11 H Uiso 0.792(2) 0.128(4) 0.1520(10) 1.000 0.020(4) . . . .
H1B H Uiso 0.142(2) 0.820(4) 0.3600(10) 1.000 0.023(4) . . . .
H2B H Uiso 0.002(2) 0.721(4) 0.3540(10) 1.000 0.022(4) . . . .
H3B H Uiso 0.096(2) 0.651(3) 0.4460(10) 1.000 0.018(4) . . . .
H4B H Uiso 0.062(2) 0.336(3) 0.3090(10) 1.000 0.012(3) . . . .
H5B H Uiso 0.239(2) 0.655(4) 0.1860(10) 1.000 0.018(4) . . . .
H6B H Uiso 0.001(2) 0.789(5) 0.162(2) 1.000 0.039(5) . . . .
H7B H Uiso -0.032(2) 0.542(4) 0.122(2) 1.000 0.035(5) . . . .
H8B H Uiso 0.059(2) 0.714(4) 0.054(2) 1.000 0.036(5) . . . .
H9B H Uiso 0.144(2) 0.195(5) 0.113(2) 1.000 0.044(6) . . . .
H10B H Uiso 0.294(2) 0.237(5) 0.147(2) 1.000 0.040(5) . . . .
H11B H Uiso 0.233(2) 0.359(4) 0.040(2) 1.000 0.035(5) . . . .

loop_
_atom_type_symbol
_atom_type_description
_atom_type_scat_dispersion_real
_atom_type_scat_dispersion_imag
_atom_type_scat_source
C C 0.0033 0.0016 ' International Tables Vol C Tables 4.2.6.8 and 6.1.1.4'
H H 0.0000 0.0000 ' International Tables Vol C Tables 4.2.6.8 and 6.1.1.4'
N N 0.0061 0.0033 ' International Tables Vol C Tables 4.2.6.8 and 6.1.1.4'
O O 0.0106 0.0060 ' International Tables Vol C Tables 4.2.6.8 and 6.1.1.4'

loop_
_geom_angle_atom_site_label_1
_geom_angle_atom_site_label_2
_geom_angle_atom_site_label_3
_geom_angle
_geom_angle_site_symmetry_1
_geom_angle_site_symmetry_2
_geom_angle_site_symmetry_3
_geom_angle_publ_flag
O1 C1 O2 125.07(10) . . . yes
O1 C1 C2 118.01(13) . . . yes
O2 C1 C2 116.88(11) . . . yes
C2 N1 H2 108.8(12) . . . no
C2 N1 H3 111.7(13) . . . no
H1 N1 H2 110.1(18) . . . no
H1 N1 H3 110.0(14) . . . no
H2 N1 H3 105.1(11) . . . no
C2 N1 H1 111.0(10) . . . no
N1 C2 C3 109.90(12) . . . yes
N1 C2 C1 109.26(10) . . . yes
C1 C2 C3 112.72(9) . . . no
C4 C3 C5 111.19(10) . . . no
C2 C3 C4 110.69(12) . . . no
C2 C3 C5 112.28(9) . . . no
N1 C2 H4 104.3(11) . . . no
C1 C2 H4 109.9(12) . . . no
C3 C2 H4 110.5(9) . . . no
C2 C3 H5 103.2(7) . . . no
C4 C3 H5 108.8(10) . . . no
C5 C3 H5 110.4(10) . . . no
C3 C4 H6 110.6(12) . . . no
C3 C4 H7 110.9(13) . . . no
C3 C4 H8 110.0(15) . . . no
H6 C4 H7 109.3(18) . . . no
H6 C4 H8 111.0(18) . . . no
H7 C4 H8 104.9(19) . . . no
C3 C5 H9 110.3(12) . . . no
C3 C5 H10 111.8(13) . . . no
C3 C5 H11 112.3(12) . . . no
H9 C5 H10 111.4(19) . . . no
H9 C5 H11 108.3(14) . . . no
H10 C5 H11 102.5(17) . . . no
H2B N1B H3B 110.7(15) . . . no
C21B N1B H3B 110.3(10) . . . no
C21B N1B H1B 111.9(11) . . . no
C21B N1B H2B 110.5(12) . . . no
H1B N1B H2B 108.6(18) . . . no
H1B N1B H3B 104.7(14) . . . no
C4B C3B C21B 111.90(9) . . . no
C4B C3B C5B 109.76(11) . . . no
C5B C3B C21B 110.91(12) . . . no
O1B C11B C21B 115.78(13) . . . yes
O1B C11B O2B 125.96(11) . . . yes
O2B C11B C21B 118.22(11) . . . yes
C3B C21B C11B 110.48(9) . . . no
N1B C21B C3B 109.45(12) . . . yes
N1B C21B C11B 109.33(10) . . . yes
C4B C3B H5B 109.3(11) . . . no
C5B C3B H5B 105.8(11) . . . no
C21B C3B H5B 108.9(7) . . . no
C3B C4B H6B 117.1(14) . . . no
C3B C4B H7B 111.0(13) . . . no
C3B C4B H8B 112.8(12) . . . no
H6B C4B H7B 102.1(19) . . . no
H6B C4B H8B 106(2) . . . no
H7B C4B H8B 106.9(19) . . . no
C3B C5B H9B 106.1(15) . . . no
C3B C5B H10B 112.0(16) . . . no
C3B C5B H11B 111.4(13) . . . no
H9B C5B H10B 110(2) . . . no
H9B C5B H11B 105.6(19) . . . no
H10B C5B H11B 111.2(18) . . . no
N1B C21B H4B 106.0(10) . . . no
C3B C21B H4B 111.8(7) . . . no
C11B C21B H4B 109.7(10) . . . no

loop_
_geom_bond_atom_site_label_1
_geom_bond_atom_site_label_2
_geom_bond_distance
_geom_bond_site_symmetry_1
_geom_bond_site_symmetry_2
_geom_bond_publ_flag
O1 C1 1.2563(15) . . yes
O2 C1 1.2637(19) . . yes
N1 C2 1.4952(19) . . yes
C1 C2 1.5362(16) . . no
N1 H1 0.852(17) . . no
N1 H2 0.85(2) . . no
N1 H3 0.914(12) . . no
O1B C11B 1.2663(17) . . yes
C2 C3 1.5468(17) . . no
O2B C11B 1.2492(19) . . yes
C3 C5 1.5325(16) . . no
C3 C4 1.531(2) . . no
N1B C21B 1.497(2) . . yes
C2 H4 0.918(19) . . no
C3 H5 0.968(18) . . no
C4 H8 0.97(2) . . no
C4 H6 0.957(13) . . no
C4 H7 0.96(2) . . no
C5 H9 0.98(2) . . no
C5 H10 0.94(2) . . no
C5 H11 0.93(2) . . no
N1B H3B 0.900(12) . . no
N1B H1B 0.91(2) . . no
N1B H2B 0.881(19) . . no
C3B C4B 1.5278(16) . . no
C3B C5B 1.529(2) . . no
C3B C21B 1.5453(18) . . no
C11B C21B 1.5419(16) . . no
C3B H5B 0.94(2) . . no
C4B H6B 0.89(2) . . no
C4B H7B 0.93(2) . . no
C4B H8B 0.94(2) . . no
C5B H9B 0.94(2) . . no
C5B H10B 0.92(2) . . no
C5B H11B 0.95(2) . . no
C21B H4B 0.945(18) . . no

loop_
_geom_hbond_atom_site_label_D
_geom_hbond_atom_site_label_H
_geom_hbond_atom_site_label_A
_geom_hbond_distance_DH
_geom_hbond_distance_HA
_geom_hbond_distance_DA
_geom_hbond_angle_DHA
_geom_hbond_site_symmetry_A
_geom_hbond_publ_flag
N1 H1 O2 0.852(17) 2.023(17) 2.8695(16) 172.7(15) 1_565 yes
N1B H1B O2B 0.91(2) 1.98(2) 2.8685(18) 167.2(12) 1_565 yes
N1 H2 O1B 0.85(2) 1.92(2) 2.7707(15) 177.5(12) . yes
N1B H2B O1 0.881(19) 2.47(2) 3.0898(16) 128.3(15) 1_465 yes
N1B H2B O2 0.881(19) 2.025(19) 2.8890(15) 166.4(18) 1_465 yes
N1 H3 O1B 0.914(12) 2.114(18) 2.8647(17) 138.7(17) 2_646 yes
N1 H3 O2B 0.914(12) 2.481(16) 3.1540(17) 130.7(16) 2_656 yes
N1B H3B O1 0.900(12) 1.873(12) 2.7697(18) 174.2(15) 2_656 yes
C21B H4B O1 0.945(18) 2.441(17) 3.3165(16) 154.1(10) 1_455 yes
C5 H10 O2 0.94(2) 2.54(3) 3.4309(19) 160.2(17) 1_565 yes

loop_
_geom_torsion_atom_site_label_1
_geom_torsion_atom_site_label_2
_geom_torsion_atom_site_label_3
_geom_torsion_atom_site_label_4
_geom_torsion
_geom_torsion_site_symmetry_1
_geom_torsion_site_symmetry_2
_geom_torsion_site_symmetry_3
_geom_torsion_site_symmetry_4
_geom_torsion_publ_flag
O1 C1 C2 N1 -17.48(16) . . . . no
O1 C1 C2 C3 105.02(14) . . . . no
O2 C1 C2 N1 164.74(11) . . . . no
O2 C1 C2 C3 -72.76(16) . . . . no
N1 C2 C3 C4 -154.28(9) . . . . no
N1 C2 C3 C5 80.82(13) . . . . no
C1 C2 C3 C4 83.59(12) . . . . no
C1 C2 C3 C5 -41.31(17) . . . . no
C4B C3B C21B N1B -58.05(14) . . . . no
C4B C3B C21B C11B -178.49(12) . . . . no
C5B C3B C21B N1B 179.02(10) . . . . no
C5B C3B C21B C11B 58.58(15) . . . . no
O1B C11B C21B N1B -42.81(14) . . . . no
O1B C11B C21B C3B 77.70(15) . . . . no
O2B C11B C21B N1B 139.53(12) . . . . no
O2B C11B C21B C3B -99.96(14) . . . . no
